data_7127915
loop_
_publ_author_name
'Tadokoro, Makoto'
'Machida, Hironobu'
'Toyofuku, Ryuji'
'Murakami, Megumi'
'Kamebuchi, Hajime'
'Isoda, Kyosuke'
'Kobayashi, Fumiya'
'Takahashi, Kiyonori'
'Noro, Shin'ichiro'
'Nakamura, Takayoshi'

_publ_section_title
;
 Gas sorption of nano-porous supramolecules formed by multi-hydrogen
 bonded coordination capsules.
;
_journal_issue 18
_journal_name_full 'Chemical communications (Cambridge, England)'
_journal_page_first 2249
_journal_page_last 2252
_journal_paper_doi 10.1039/d0cc07869g
_journal_volume 57
_journal_year 2021
_chemical_formula_moiety 'C114 H102 Cl24 N36 O18 Re6'
_chemical_formula_sum 'C114 H102 Cl24 N36 O18 Re6'
_chemical_formula_weight 4232.31
_space_group_crystal_system trigonal
_space_group_IT_number 167
_space_group_name_Hall '-R 3 2"c'
_space_group_name_H-M_alt 'R -3 c :H'
_atom_sites_solution_hydrogens geom
_audit_creation_method SHELXL-2018/1
_audit_update_record
;
2020-12-04 deposited with the CCDC.	2021-02-04 downloaded from the CCDC.
;
_cell_angle_alpha 90
_cell_angle_beta 90
_cell_angle_gamma 120
_cell_formula_units_Z 6
_cell_length_a 16.902(2)
_cell_length_b 16.902(2)
_cell_length_c 83.022(10)
_cell_measurement_reflns_used 9932
_cell_measurement_temperature 173(2)
_cell_measurement_theta_max 25.0482
_cell_measurement_theta_min 2.405
_cell_volume 20540(4)
_computing_structure_refinement 'SHELXL-2018/1 (Sheldrick, 2018)'
_computing_structure_solution 'SHELXT 2014/5 (Sheldrick, 2014)'
_diffrn_ambient_temperature 173(2)
_diffrn_measured_fraction_theta_full 0.999
_diffrn_measured_fraction_theta_max 0.999
_diffrn_measurement_device_type 'Bruker APEX-II CCD'
_diffrn_measurement_method '\f and \w scans'
_diffrn_radiation_type MoK\a
_diffrn_radiation_wavelength 0.71073
_diffrn_reflns_av_R_equivalents 0.0679
_diffrn_reflns_av_unetI/netI 0.0391
_diffrn_reflns_Laue_measured_fraction_full 0.999
_diffrn_reflns_Laue_measured_fraction_max 0.999
_diffrn_reflns_limit_h_max 19
_diffrn_reflns_limit_h_min -20
_diffrn_reflns_limit_k_max 20
_diffrn_reflns_limit_k_min -17
_diffrn_reflns_limit_l_max 98
_diffrn_reflns_limit_l_min -57
_diffrn_reflns_number 29991
_diffrn_reflns_point_group_measured_fraction_full 0.999
_diffrn_reflns_point_group_measured_fraction_max 0.999
_diffrn_reflns_theta_full 25.027
_diffrn_reflns_theta_max 25.027
_diffrn_reflns_theta_min 2.406
_diffrn_source 'fine-focus sealed tube'
_exptl_absorpt_coefficient_mu 5.829
_exptl_absorpt_correction_T_max 0.1815
_exptl_absorpt_correction_T_min 0.1090
_exptl_absorpt_correction_type multi-scan
_exptl_crystal_colour orange
_exptl_crystal_density_diffrn 2.053
_exptl_crystal_description block
_exptl_crystal_F_000 12240
_exptl_crystal_size_max 0.200
_exptl_crystal_size_mid 0.200
_exptl_crystal_size_min 0.100
_refine_diff_density_max 2.043
_refine_diff_density_min -1.755
_refine_diff_density_rms 0.206
_refine_ls_extinction_method none
_refine_ls_goodness_of_fit_ref 1.115
_refine_ls_hydrogen_treatment constr
_refine_ls_matrix_type full
_refine_ls_number_parameters 262
_refine_ls_number_reflns 4038
_refine_ls_number_restraints 1
_refine_ls_restrained_S_all 1.115
_refine_ls_R_factor_all 0.0726
_refine_ls_R_factor_gt 0.0659
_refine_ls_shift/su_max 0.000
_refine_ls_shift/su_mean 0.000
_refine_ls_structure_factor_coef Fsqd
_refine_ls_weighting_details 'w=1/[\s^2^(Fo^2^)+(0.0787P)^2^+1139.9890P] where P=(Fo^2^+2Fc^2^)/3'
_refine_ls_weighting_scheme calc
_refine_ls_wR_factor_gt 0.1782
_refine_ls_wR_factor_ref 0.1816
_reflns_Friedel_coverage 0.000
_reflns_number_gt 3528
_reflns_number_total 4038
_reflns_threshold_expression 'I > 2\s(I)'
_cod_data_source_file d0cc07869g2.cif
_cod_data_source_block 1
_cod_depositor_comments 'Adding full bibliography for 7127915.cif.'
_cod_original_cell_volume 20539(6)
_cod_database_code 7127915
_shelx_shelxl_version_number 2018/1
_shelx_space_group_comment
;
The symmetry employed for this shelxl refinement is uniquely defined
by the following loop, which should always be used as a source of
symmetry information in preference to the above space-group names.
They are only intended as comments.
;
_shelx_estimated_absorpt_t_min 0.593
_shelx_estimated_absorpt_t_max 0.759
_platon_squeeze_void_probe_radius 1.20

loop_
_space_group_symop_operation_xyz
'x, y, z'
'-y, x-y, z'
'-x+y, -x, z'
'y, x, -z+1/2'
'x-y, -y, -z+1/2'
'-x, -x+y, -z+1/2'
'x+2/3, y+1/3, z+1/3'
'-y+2/3, x-y+1/3, z+1/3'
'-x+y+2/3, -x+1/3, z+1/3'
'y+2/3, x+1/3, -z+5/6'
'x-y+2/3, -y+1/3, -z+5/6'
'-x+2/3, -x+y+1/3, -z+5/6'
'x+1/3, y+2/3, z+2/3'
'-y+1/3, x-y+2/3, z+2/3'
'-x+y+1/3, -x+2/3, z+2/3'
'y+1/3, x+2/3, -z+7/6'
'x-y+1/3, -y+2/3, -z+7/6'
'-x+1/3, -x+y+2/3, -z+7/6'
'-x, -y, -z'
'y, -x+y, -z'
'x-y, x, -z'
'-y, -x, z-1/2'
'-x+y, y, z-1/2'
'x, x-y, z-1/2'
'-x+2/3, -y+1/3, -z+1/3'
'y+2/3, -x+y+1/3, -z+1/3'
'x-y+2/3, x+1/3, -z+1/3'
'-y+2/3, -x+1/3, z-1/6'
'-x+y+2/3, y+1/3, z-1/6'
'x+2/3, x-y+1/3, z-1/6'
'-x+1/3, -y+2/3, -z+2/3'
'y+1/3, -x+y+2/3, -z+2/3'
'x-y+1/3, x+2/3, -z+2/3'
'-y+1/3, -x+2/3, z+1/6'
'-x+y+1/3, y+2/3, z+1/6'
'x+1/3, x-y+2/3, z+1/6'

loop_
_atom_site_label
_atom_site_type_symbol
_atom_site_fract_x
_atom_site_fract_y
_atom_site_fract_z
_atom_site_U_iso_or_equiv
_atom_site_adp_type
_atom_site_occupancy
_atom_site_site_symmetry_order
_atom_site_calc_flag
_atom_site_refinement_flags_posn
_atom_site_refinement_flags_adp
_atom_site_refinement_flags_occupancy
_atom_site_disorder_assembly
_atom_site_disorder_group
Re1 Re 0.42186(3) 0.48282(3) 0.31288(2) 0.0400(2) Uani 1 1 d . . . . .
C1 C 0.3266(8) 0.5420(8) 0.28384(18) 0.045(3) Uani 1 1 d . . . . .
H1 H 0.294762 0.563572 0.290260 0.054 Uiso 1 1 calc R U . . .
N1 N 0.3814(7) 0.5106(6) 0.28954(13) 0.039(2) Uani 1 1 d . . . . .
Cl1 Cl 0.6129(5) 0.7041(5) 0.27588(10) 0.127(2) Uani 1 1 d . . . . .
O1 O 0.4752(9) 0.4165(8) 0.34321(15) 0.083(4) Uani 1 1 d . . . . .
O2 O 0.3034(8) 0.5436(8) 0.33146(14) 0.075(3) Uani 1 1 d . . . . .
C2 C 0.3247(8) 0.5376(8) 0.26764(17) 0.044(3) Uani 1 1 d . . . . .
H2 H 0.291181 0.554178 0.260582 0.052 Uiso 1 1 calc R U . . .
N2 N 0.3812(7) 0.5043(7) 0.26339(13) 0.044(2) Uani 1 1 d . . . . .
H5 H 0.393929 0.495130 0.253524 0.053 Uiso 1 1 calc R U . . .
N3 N 0.4904(6) 0.4444(7) 0.29507(13) 0.039(2) Uani 1 1 d . . . . .
C3 C 0.5499(9) 0.4100(10) 0.29469(19) 0.056(4) Uani 1 1 d . . . . .
H3 H 0.576704 0.396894 0.303613 0.068 Uiso 1 1 calc R U . . .
Cl2 Cl 0.7920(8) 0.6009(8) 0.27274(14) 0.191(4) Uani 1 1 d . . . . .
O3 O 0.5870(6) 0.6712(6) 0.31860(13) 0.060(3) Uani 1 1 d . . . . .
N4 N 0.5139(8) 0.4251(9) 0.26900(15) 0.056(3) Uani 1 1 d . . . . .
C4 C 0.5615(9) 0.3992(11) 0.2789(2) 0.063(4) Uani 1 1 d . . . . .
H4 H 0.598889 0.375922 0.275119 0.076 Uiso 1 1 calc R U . . .
N5 N 0.3037(6) 0.3474(6) 0.30808(12) 0.037(2) Uani 1 1 d . . . . .
C5 C 0.4131(7) 0.4886(8) 0.27691(14) 0.036(3) Uani 1 1 d . . . . .
N6 N 0.0853(6) 0.0103(6) 0.30096(12) 0.033(2) Uani 1 1 d . . . . .
C6 C 0.4728(8) 0.4514(8) 0.27974(15) 0.037(3) Uani 1 1 d . . . . .
C9 C 0.5249(9) 0.6017(11) 0.31668(18) 0.052(3) Uani 1 1 d . . . . .
C8 C 0.3485(10) 0.5184(9) 0.32496(17) 0.054(4) Uani 1 1 d . . . . .
C7 C 0.4554(10) 0.4418(9) 0.33201(19) 0.056(4) Uani 1 1 d . . . . .
C10 C 0.2201(9) 0.3340(8) 0.30665(19) 0.049(3) Uani 1 1 d . . . . .
H6 H 0.211955 0.385581 0.307336 0.059 Uiso 1 1 calc R U . . .
C11 C 0.1445(8) 0.2501(8) 0.30422(18) 0.047(3) Uani 1 1 d . . . . .
H7 H 0.085926 0.244627 0.303399 0.056 Uiso 1 1 calc R U . . .
C12 C 0.1530(7) 0.1742(7) 0.30299(15) 0.035(3) Uani 1 1 d . . . . .
C13 C 0.2390(8) 0.1851(7) 0.30426(15) 0.036(3) Uani 1 1 d . . . . .
H8 H 0.248010 0.134123 0.303447 0.043 Uiso 1 1 calc R U . . .
C14 C 0.3125(7) 0.2725(8) 0.30677(16) 0.039(3) Uani 1 1 d . . . . .
H9 H 0.371855 0.279888 0.307598 0.047 Uiso 1 1 calc R U . . .
C15 C 0.0714(8) 0.0826(8) 0.30128(15) 0.035(2) Uani 1 1 d . . . . .
C16 C 0.6907(19) 0.658(2) 0.2810(4) 0.144(11) Uani 1 1 d D . . . .
H10A H 0.746541 0.705717 0.286314 0.173 Uiso 1 1 calc R U . . .
H10B H 0.659391 0.605561 0.288457 0.173 Uiso 1 1 calc R U . . .
C17 C 0.716(4) 0.627(5) 0.2657(5) 0.40(6) Uani 1 1 d D . . . .
H11A H 0.743734 0.676896 0.257663 0.482 Uiso 1 1 calc R U . . .
H11B H 0.662868 0.573362 0.260904 0.482 Uiso 1 1 calc R U . . .

loop_
_atom_site_aniso_label
_atom_site_aniso_U_11
_atom_site_aniso_U_22
_atom_site_aniso_U_33
_atom_site_aniso_U_23
_atom_site_aniso_U_13
_atom_site_aniso_U_12
Re1 0.0360(3) 0.0278(3) 0.0484(3) -0.0024(2) 0.0033(2) 0.0101(2)
C1 0.036(6) 0.029(6) 0.075(9) 0.000(6) 0.012(6) 0.020(5)
N1 0.034(5) 0.022(5) 0.056(6) -0.004(4) 0.006(5) 0.009(4)
Cl1 0.100(4) 0.100(4) 0.181(7) -0.010(4) -0.002(4) 0.050(4)
O1 0.107(10) 0.062(7) 0.065(7) 0.008(6) -0.027(7) 0.031(7)
O2 0.076(8) 0.064(7) 0.080(7) -0.023(6) 0.024(6) 0.031(6)
C2 0.038(7) 0.029(6) 0.065(9) -0.008(6) -0.010(6) 0.018(5)
N2 0.051(6) 0.040(6) 0.050(6) 0.001(5) 0.000(5) 0.029(5)
N3 0.029(5) 0.034(5) 0.057(6) 0.001(5) 0.004(4) 0.017(4)
C3 0.043(8) 0.058(9) 0.069(9) 0.008(7) -0.001(7) 0.025(7)
Cl2 0.174(9) 0.206(10) 0.232(11) -0.017(8) -0.021(8) 0.124(9)
O3 0.036(5) 0.036(5) 0.089(7) 0.004(5) -0.006(5) 0.004(4)
N4 0.044(6) 0.085(9) 0.065(7) 0.004(6) 0.012(6) 0.051(7)
C4 0.033(7) 0.073(10) 0.097(12) -0.015(9) 0.001(7) 0.036(7)
N5 0.029(5) 0.030(5) 0.054(6) 0.005(4) 0.010(4) 0.016(4)
C5 0.023(5) 0.033(6) 0.044(7) 0.005(5) 0.004(5) 0.009(5)
N6 0.024(5) 0.024(5) 0.052(6) 0.002(4) -0.001(4) 0.011(4)
C6 0.034(6) 0.034(6) 0.049(7) -0.006(5) -0.003(5) 0.020(5)
C9 0.031(7) 0.059(9) 0.065(9) -0.002(7) -0.003(6) 0.022(7)
C8 0.050(8) 0.032(7) 0.053(8) -0.004(6) 0.003(7) 0.000(6)
C7 0.055(9) 0.038(7) 0.060(9) -0.009(7) -0.015(7) 0.012(7)
C10 0.042(7) 0.026(6) 0.089(10) -0.002(6) 0.005(7) 0.023(6)
C11 0.022(6) 0.023(6) 0.089(10) 0.007(6) 0.002(6) 0.007(5)
C12 0.019(5) 0.023(5) 0.056(7) 0.000(5) 0.006(5) 0.005(4)
C13 0.031(6) 0.019(5) 0.063(8) 0.004(5) 0.003(5) 0.017(5)
C14 0.013(5) 0.030(6) 0.073(8) -0.003(6) -0.001(5) 0.009(4)
C15 0.029(6) 0.031(6) 0.050(7) 0.002(5) 0.002(5) 0.020(5)
C16 0.089(18) 0.13(2) 0.17(3) -0.02(2) 0.005(18) 0.021(17)
C17 0.38(9) 0.83(18) 0.24(6) 0.24(8) 0.11(6) 0.48(12)

loop_
_atom_type_symbol
_atom_type_description
_atom_type_scat_dispersion_real
_atom_type_scat_dispersion_imag
_atom_type_scat_source
C C 0.0033 0.0016 'International Tables Vol C Tables 4.2.6.8 and 6.1.1.4'
H H 0.0000 0.0000 'International Tables Vol C Tables 4.2.6.8 and 6.1.1.4'
Cl Cl 0.1484 0.1585 'International Tables Vol C Tables 4.2.6.8 and 6.1.1.4'
N N 0.0061 0.0033 'International Tables Vol C Tables 4.2.6.8 and 6.1.1.4'
O O 0.0106 0.0060 'International Tables Vol C Tables 4.2.6.8 and 6.1.1.4'
Re Re -1.0185 7.2310 'International Tables Vol C Tables 4.2.6.8 and 6.1.1.4'

loop_
_geom_angle_atom_site_label_1
_geom_angle_atom_site_label_2
_geom_angle_atom_site_label_3
_geom_angle
_geom_angle_site_symmetry_1
_geom_angle_site_symmetry_3
_geom_angle_publ_flag
C8 Re1 C9 88.6(6) . . ?
C8 Re1 C7 92.0(7) . . ?
C9 Re1 C7 88.0(6) . . ?
C8 Re1 N3 168.5(5) . . ?
C9 Re1 N3 94.9(5) . . ?
C7 Re1 N3 99.0(6) . . ?
C8 Re1 N1 94.3(5) . . ?
C9 Re1 N1 98.0(5) . . ?
C7 Re1 N1 171.4(5) . . ?
N3 Re1 N1 74.4(4) . . ?
C8 Re1 N5 91.6(5) . . ?
C9 Re1 N5 179.0(5) . . ?
C7 Re1 N5 93.0(5) . . ?
N3 Re1 N5 84.7(4) . . ?
N1 Re1 N5 81.0(4) . . ?
C2 C1 N1 109.1(11) . . ?
C2 C1 H1 125.4 . . ?
N1 C1 H1 125.4 . . ?
C5 N1 C1 106.6(11) . . ?
C5 N1 Re1 115.6(8) . . ?
C1 N1 Re1 137.7(9) . . ?
C1 C2 N2 106.1(11) . . ?
C1 C2 H2 126.9 . . ?
N2 C2 H2 126.9 . . ?
C5 N2 C2 107.4(11) . . ?
C5 N2 H5 126.3 . . ?
C2 N2 H5 126.3 . . ?
C6 N3 C3 104.8(11) . . ?
C6 N3 Re1 116.8(7) . . ?
C3 N3 Re1 138.3(10) . . ?
C4 C3 N3 105.2(13) . . ?
C4 C3 H3 127.4 . . ?
N3 C3 H3 127.4 . . ?
C6 N4 C4 101.0(12) . . ?
C3 C4 N4 113.1(12) . . ?
C3 C4 H4 123.4 . . ?
N4 C4 H4 123.4 . . ?
C10 N5 C14 116.2(10) . . ?
C10 N5 Re1 122.2(8) . . ?
C14 N5 Re1 121.5(7) . . ?
N1 C5 N2 110.8(11) . . ?
N1 C5 C6 117.6(11) . . ?
N2 C5 C6 131.5(11) . . ?
C15 N6 C15 116.2(11) 3 . ?
N3 C6 N4 115.7(11) . . ?
N3 C6 C5 115.4(10) . . ?
N4 C6 C5 128.8(12) . . ?
O3 C9 Re1 178.0(15) . . ?
O2 C8 Re1 175.4(14) . . ?
O1 C7 Re1 179.0(14) . . ?
N5 C10 C11 123.7(11) . . ?
N5 C10 H6 118.1 . . ?
C11 C10 H6 118.1 . . ?
C12 C11 C10 120.2(11) . . ?
C12 C11 H7 119.9 . . ?
C10 C11 H7 119.9 . . ?
C11 C12 C13 118.0(10) . . ?
C11 C12 C15 120.7(10) . . ?
C13 C12 C15 121.2(10) . . ?
C12 C13 C14 118.5(10) . . ?
C12 C13 H8 120.7 . . ?
C14 C13 H8 120.7 . . ?
N5 C14 C13 123.3(10) . . ?
N5 C14 H9 118.3 . . ?
C13 C14 H9 118.3 . . ?
N6 C15 N6 123.7(11) 2 . ?
N6 C15 C12 119.1(10) 2 . ?
N6 C15 C12 117.1(10) . . ?
C17 C16 Cl1 110(3) . . ?
C17 C16 H10A 109.8 . . ?
Cl1 C16 H10A 109.8 . . ?
C17 C16 H10B 109.8 . . ?
Cl1 C16 H10B 109.8 . . ?
H10A C16 H10B 108.2 . . ?
C16 C17 Cl2 101(3) . . ?
C16 C17 H11A 111.6 . . ?
Cl2 C17 H11A 111.6 . . ?
C16 C17 H11B 111.6 . . ?
Cl2 C17 H11B 111.6 . . ?
H11A C17 H11B 109.4 . . ?

loop_
_geom_bond_atom_site_label_1
_geom_bond_atom_site_label_2
_geom_bond_distance
_geom_bond_site_symmetry_2
_geom_bond_publ_flag
Re1 C8 1.911(16) . ?
Re1 C9 1.916(15) . ?
Re1 C7 1.928(16) . ?
Re1 N3 2.168(10) . ?
Re1 N1 2.183(11) . ?
Re1 N5 2.195(10) . ?
C1 C2 1.346(19) . ?
C1 N1 1.362(16) . ?
C1 H1 0.9500 . ?
N1 C5 1.313(15) . ?
Cl1 C16 1.88(3) . ?
O1 C7 1.141(18) . ?
O2 C8 1.174(18) . ?
C2 N2 1.375(16) . ?
C2 H2 0.9500 . ?
N2 C5 1.328(16) . ?
N2 H5 0.8800 . ?
N3 C6 1.326(16) . ?
N3 C3 1.393(17) . ?
C3 C4 1.35(2) . ?
C3 H3 0.9500 . ?
Cl2 C17 1.66(4) . ?
O3 C9 1.129(17) . ?
N4 C6 1.335(16) . ?
N4 C4 1.368(19) . ?
C4 H4 0.9500 . ?
N5 C10 1.319(15) . ?
N5 C14 1.350(14) . ?
C5 C6 1.451(16) . ?
N6 C15 1.322(13) 3 ?
N6 C15 1.355(13) . ?
C10 C11 1.369(17) . ?
C10 H6 0.9500 . ?
C11 C12 1.363(16) . ?
C11 H7 0.9500 . ?
C12 C13 1.374(16) . ?
C12 C15 1.478(15) . ?
C13 C14 1.390(15) . ?
C13 H8 0.9500 . ?
C14 H9 0.9500 . ?
C16 C17 1.51(2) . ?
C16 H10A 0.9900 . ?
C16 H10B 0.9900 . ?
C17 H11A 0.9900 . ?
C17 H11B 0.9900 . ?

loop_
_platon_squeeze_void_nr
_platon_squeeze_void_average_x
_platon_squeeze_void_average_y
_platon_squeeze_void_average_z
_platon_squeeze_void_volume
_platon_squeeze_void_count_electrons
_platon_squeeze_void_content
1 0.000 0.000 0.000 85 13 ' '
2 -0.333 0.333 0.083 442 143 ' '
3 0.000 0.000 0.250 443 143 ' '
4 0.333 0.667 0.417 442 143 ' '
5 0.000 0.000 0.500 85 13 ' '
6 -0.333 0.333 0.583 443 143 ' '
7 0.000 0.000 0.750 442 143 ' '
8 0.333 0.667 0.917 443 143 ' '
9 0.333 0.667 0.167 86 13 ' '
10 0.333 0.667 0.667 86 13 ' '
11 0.666 0.333 0.333 86 13 ' '
12 0.667 0.333 0.833 86 13 ' '
